data_4038889
loop_
_publ_author_name
'Liu, Yu-Te'
'Cheng, Chi-Wei'
'Lu, Huan-Chang'
'Chang, Ting-Yu'
'Chen, Chun-Ying'
'Yang, Hao-Chun'
'Yu, Shih-Hsien'
'Zehra, Syeda'
'Liu, Shu-Hui'
'Leung, Man-Kit'
'Lee, Kwang-Ming'
'Chen, Hsiu-Hui'

_publ_section_title
;
 One-Pot CuI/DBU-Catalyzed Carboxylative Cyclization toward Oxazolidinones
 Using Recyclable Molecular Sieves as Efficient Promoters for Fixation of
 CO2 in Water Medium
;
_journal_name_full 'The Journal of Organic Chemistry'
_journal_paper_doi 10.1021/acs.joc.0c01833
_journal_year 2020
_chemical_absolute_configuration ad
_chemical_formula_moiety 'C24 H21 N O3'
_chemical_formula_sum 'C24 H21 N O3'
_chemical_formula_weight 371.42
_space_group_crystal_system orthorhombic
_space_group_IT_number 20
_space_group_name_Hall 'C 2c 2'
_space_group_name_H-M_alt 'C 2 2 21'
_atom_sites_solution_hydrogens geom
_audit_creation_method SHELXL-2018/3
_cell_angle_alpha 90
_cell_angle_beta 90
_cell_angle_gamma 90
_cell_formula_units_Z 8
_cell_length_a 13.4355(4)
_cell_length_b 14.6914(4)
_cell_length_c 19.5353(6)
_cell_measurement_reflns_used 9911
_cell_measurement_temperature 100.0(2)
_cell_measurement_theta_max 72.39
_cell_measurement_theta_min 2.26
_cell_volume 3856.0(2)
_computing_cell_refinement 'APEX3 v2015.9-0 (Bruker AXS)'
_computing_data_collection 'Bruker Instrument Service v2012.12.0.3'
_computing_data_reduction 'SAINT V8.35A (Bruker AXS Inc., 2015)'
_computing_molecular_graphics 'shelXle (C.B. Huebschle, rev 740)'
_computing_publication_material 'WinGX publication routines (Farrugia, 2014)'
_computing_structure_refinement 'SHELXL-2018/3 (Sheldrick, 2018)'
_computing_structure_solution 'SHELXT 2014/5 (Sheldrick, 2014)'
_diffrn_ambient_temperature 100.0(2)
_diffrn_measured_fraction_theta_full 0.999
_diffrn_measured_fraction_theta_max 0.999
_diffrn_measurement_device_type 'Bruker APEX-II CCD'
_diffrn_measurement_method '\f and \w scans'
_diffrn_radiation_type CuK\a
_diffrn_radiation_wavelength 1.54178
_diffrn_reflns_av_R_equivalents 0.0364
_diffrn_reflns_av_unetI/netI 0.0163
_diffrn_reflns_Laue_measured_fraction_full 0.999
_diffrn_reflns_Laue_measured_fraction_max 0.999
_diffrn_reflns_limit_h_max 16
_diffrn_reflns_limit_h_min -16
_diffrn_reflns_limit_k_max 18
_diffrn_reflns_limit_k_min -18
_diffrn_reflns_limit_l_max 24
_diffrn_reflns_limit_l_min -23
_diffrn_reflns_number 44258
_diffrn_reflns_point_group_measured_fraction_full 1.000
_diffrn_reflns_point_group_measured_fraction_max 0.999
_diffrn_reflns_theta_full 67.679
_diffrn_reflns_theta_max 72.386
_diffrn_reflns_theta_min 4.459
_exptl_absorpt_coefficient_mu 0.676
_exptl_absorpt_correction_T_max 1
_exptl_absorpt_correction_T_min 0.9205
_exptl_absorpt_correction_type numerical
_exptl_absorpt_process_details 'Bruker SADABS, 1996'
_exptl_crystal_colour colourless
_exptl_crystal_density_diffrn 1.280
_exptl_crystal_density_meas ?
_exptl_crystal_density_method 'not measured'
_exptl_crystal_description prism
_exptl_crystal_F_000 1568
_exptl_crystal_size_max 0.324
_exptl_crystal_size_mid 0.208
_exptl_crystal_size_min 0.190
_refine_diff_density_max 0.147
_refine_diff_density_min -0.174
_refine_diff_density_rms 0.035
_refine_ls_abs_structure_details
;
 Flack x determined using 1641 quotients [(I+)-(I-)]/[(I+)+(I-)]
 (Parsons, Flack and Wagner, Acta Cryst. B69 (2013) 249-259).
;
_refine_ls_abs_structure_Flack -0.04(4)
_refine_ls_extinction_method none
_refine_ls_goodness_of_fit_ref 1.093
_refine_ls_hydrogen_treatment constr
_refine_ls_matrix_type full
_refine_ls_number_parameters 254
_refine_ls_number_reflns 3825
_refine_ls_number_restraints 0
_refine_ls_restrained_S_all 1.093
_refine_ls_R_factor_all 0.0262
_refine_ls_R_factor_gt 0.0256
_refine_ls_shift/su_max 0.000
_refine_ls_shift/su_mean 0.000
_refine_ls_structure_factor_coef Fsqd
_refine_ls_weighting_details 'w=1/[\s^2^(Fo^2^)+(0.0333P)^2^+1.3620P] where P=(Fo^2^+2Fc^2^)/3'
_refine_ls_weighting_scheme calc
_refine_ls_wR_factor_gt 0.0662
_refine_ls_wR_factor_ref 0.0667
_reflns_Friedel_coverage 0.794
_reflns_Friedel_fraction_full 1.000
_reflns_Friedel_fraction_max 0.999
_reflns_number_gt 3748
_reflns_number_total 3825
_reflns_threshold_expression 'I > 2\s(I)'
_cod_data_source_file jo0c01833_si_003.cif
_cod_data_source_block i17810
_cod_depositor_comments
;
The following automatic conversions were performed:

data item '_exptl_crystal_density_meas' value 'none' was changed to
'?' -- the value is perceived as not measured.

Automatic conversion script
Id: cif_fix_values 7556 2019-12-06 15:28:31Z antanas 
;
_cod_database_code 4038889
_shelx_shelxl_version_number 2018/3
_shelx_space_group_comment
;
The symmetry employed for this shelxl refinement is uniquely defined
by the following loop, which should always be used as a source of
symmetry information in preference to the above space-group names.
They are only intended as comments.
;
_shelx_estimated_absorpt_t_min 0.811
_shelx_estimated_absorpt_t_max 0.882

loop_
_space_group_symop_operation_xyz
'x, y, z'
'-x, -y, z+1/2'
'-x, y, -z+1/2'
'x, -y, -z'
'x+1/2, y+1/2, z'
'-x+1/2, -y+1/2, z+1/2'
'-x+1/2, y+1/2, -z+1/2'
'x+1/2, -y+1/2, -z'

loop_
_atom_site_label
_atom_site_type_symbol
_atom_site_fract_x
_atom_site_fract_y
_atom_site_fract_z
_atom_site_U_iso_or_equiv
_atom_site_adp_type
_atom_site_occupancy
_atom_site_site_symmetry_order
_atom_site_calc_flag
_atom_site_refinement_flags_posn
_atom_site_refinement_flags_adp
_atom_site_refinement_flags_occupancy
_atom_site_disorder_assembly
_atom_site_disorder_group
O1 O 0.42252(9) 0.67830(8) 0.68196(6) 0.0244(3) Uani 1 1 d . . . . .
O2 O 0.37876(10) 0.53206(8) 0.70291(7) 0.0323(3) Uani 1 1 d . . . . .
O3 O -0.03489(9) 0.90294(8) 0.53775(6) 0.0266(3) Uani 1 1 d . . . . .
N1 N 0.26403(10) 0.64903(10) 0.70581(7) 0.0233(3) Uani 1 1 d . . . . .
C1 C 0.35439(13) 0.61066(12) 0.69833(8) 0.0244(3) Uani 1 1 d . . . . .
C2 C 0.26744(12) 0.74840(11) 0.70322(8) 0.0207(3) Uani 1 1 d . . . . .
H2 H 0.260171 0.773368 0.750580 0.025 Uiso 1 1 calc R U . . .
C3 C 0.37362(12) 0.76185(11) 0.67915(8) 0.0206(3) Uani 1 1 d . . . . .
C4 C 0.18818(12) 0.78925(10) 0.65755(8) 0.0189(3) Uani 1 1 d . . . . .
C5 C 0.11879(12) 0.84983(11) 0.68421(8) 0.0197(3) Uani 1 1 d . . . . .
H5 H 0.121601 0.865614 0.731327 0.024 Uiso 1 1 calc R U . . .
C6 C 0.04549(12) 0.88756(10) 0.64301(8) 0.0204(3) Uani 1 1 d . . . . .
H6 H -0.001358 0.929083 0.661761 0.024 Uiso 1 1 calc R U . . .
C7 C 0.04106(12) 0.86417(10) 0.57403(8) 0.0195(3) Uani 1 1 d . . . . .
C8 C 0.11019(12) 0.80398(11) 0.54619(8) 0.0212(3) Uani 1 1 d . . . . .
H8 H 0.107557 0.788452 0.499017 0.025 Uiso 1 1 calc R U . . .
C9 C 0.18310(12) 0.76693(11) 0.58833(8) 0.0216(3) Uani 1 1 d . . . . .
H9 H 0.230256 0.725682 0.569595 0.026 Uiso 1 1 calc R U . . .
C10 C -0.04426(14) 0.87930(12) 0.46711(9) 0.0280(4) Uani 1 1 d . . . . .
H10A H -0.102003 0.910617 0.447490 0.042 Uiso 1 1 calc R U . . .
H10B H -0.053268 0.813343 0.462848 0.042 Uiso 1 1 calc R U . . .
H10C H 0.016049 0.897705 0.442525 0.042 Uiso 1 1 calc R U . . .
C11 C 0.17987(13) 0.59895(12) 0.73434(8) 0.0247(3) Uani 1 1 d . . . . .
H11A H 0.185288 0.534156 0.720937 0.030 Uiso 1 1 calc R U . . .
H11B H 0.117391 0.623241 0.714638 0.030 Uiso 1 1 calc R U . . .
C12 C 0.17473(12) 0.60534(10) 0.81160(8) 0.0205(3) Uani 1 1 d . . . . .
C13 C 0.24782(12) 0.56187(11) 0.85065(9) 0.0224(3) Uani 1 1 d . . . . .
H13 H 0.300089 0.529858 0.828453 0.027 Uiso 1 1 calc R U . . .
C14 C 0.24461(13) 0.56513(12) 0.92138(9) 0.0277(4) Uani 1 1 d . . . . .
H14 H 0.294726 0.535444 0.947427 0.033 Uiso 1 1 calc R U . . .
C15 C 0.16862(14) 0.61150(12) 0.95452(9) 0.0289(4) Uani 1 1 d . . . . .
H15 H 0.166166 0.613174 1.003106 0.035 Uiso 1 1 calc R U . . .
C16 C 0.09654(13) 0.65522(11) 0.91623(10) 0.0281(4) Uani 1 1 d . . . . .
H16 H 0.044288 0.687048 0.938606 0.034 Uiso 1 1 calc R U . . .
C17 C 0.10013(12) 0.65283(11) 0.84509(9) 0.0240(3) Uani 1 1 d . . . . .
H17 H 0.050954 0.684070 0.819217 0.029 Uiso 1 1 calc R U . . .
C18 C 0.41581(12) 0.83834(11) 0.65790(8) 0.0220(3) Uani 1 1 d . . . . .
H18 H 0.373198 0.889940 0.657521 0.026 Uiso 1 1 calc R U . . .
C19 C 0.51795(12) 0.85587(11) 0.63488(8) 0.0213(3) Uani 1 1 d . . . . .
C20 C 0.53931(13) 0.94209(12) 0.60803(9) 0.0269(4) Uani 1 1 d . . . . .
H20 H 0.487567 0.985942 0.604762 0.032 Uiso 1 1 calc R U . . .
C21 C 0.63408(14) 0.96486(12) 0.58614(9) 0.0303(4) Uani 1 1 d . . . . .
H21 H 0.646890 1.023991 0.568547 0.036 Uiso 1 1 calc R U . . .
C22 C 0.71029(13) 0.90153(13) 0.58987(9) 0.0291(4) Uani 1 1 d . . . . .
H22 H 0.775507 0.916907 0.575068 0.035 Uiso 1 1 calc R U . . .
C23 C 0.69022(13) 0.81537(13) 0.61546(9) 0.0266(4) Uani 1 1 d . . . . .
H23 H 0.742082 0.771502 0.617525 0.032 Uiso 1 1 calc R U . . .
C24 C 0.59561(12) 0.79218(12) 0.63812(8) 0.0236(3) Uani 1 1 d . . . . .
H24 H 0.583422 0.733016 0.655860 0.028 Uiso 1 1 calc R U . . .

loop_
_atom_site_aniso_label
_atom_site_aniso_U_11
_atom_site_aniso_U_22
_atom_site_aniso_U_33
_atom_site_aniso_U_23
_atom_site_aniso_U_13
_atom_site_aniso_U_12
O1 0.0223(6) 0.0247(6) 0.0263(6) 0.0048(5) 0.0046(5) 0.0085(5)
O2 0.0360(7) 0.0250(6) 0.0360(7) 0.0052(5) 0.0102(6) 0.0104(5)
O3 0.0248(6) 0.0304(6) 0.0244(6) 0.0008(5) -0.0050(5) 0.0086(5)
N1 0.0223(7) 0.0232(7) 0.0244(7) 0.0054(6) 0.0011(6) 0.0045(6)
C1 0.0268(8) 0.0272(9) 0.0192(7) 0.0040(7) 0.0032(6) 0.0059(7)
C2 0.0206(8) 0.0238(8) 0.0178(7) 0.0000(6) 0.0000(6) 0.0044(6)
C3 0.0201(7) 0.0240(8) 0.0175(7) -0.0007(6) -0.0027(6) 0.0073(6)
C4 0.0172(7) 0.0193(7) 0.0201(7) 0.0016(6) 0.0007(6) 0.0006(6)
C5 0.0206(8) 0.0198(7) 0.0186(7) -0.0006(6) 0.0021(6) -0.0002(6)
C6 0.0190(7) 0.0181(7) 0.0241(8) -0.0013(6) 0.0031(6) 0.0026(6)
C7 0.0165(7) 0.0188(7) 0.0232(8) 0.0037(6) -0.0019(6) -0.0003(6)
C8 0.0202(8) 0.0255(8) 0.0178(7) -0.0008(6) 0.0000(6) 0.0015(7)
C9 0.0202(7) 0.0249(8) 0.0197(7) -0.0011(6) 0.0031(6) 0.0049(6)
C10 0.0289(9) 0.0305(9) 0.0245(8) 0.0030(7) -0.0075(7) 0.0017(8)
C11 0.0229(8) 0.0264(8) 0.0248(8) 0.0030(7) -0.0033(6) -0.0013(7)
C12 0.0191(7) 0.0162(7) 0.0261(8) 0.0021(6) 0.0000(6) -0.0026(6)
C13 0.0212(8) 0.0216(7) 0.0244(8) 0.0036(6) 0.0028(6) 0.0024(6)
C14 0.0276(9) 0.0294(9) 0.0262(9) 0.0070(7) -0.0011(7) 0.0007(7)
C15 0.0344(10) 0.0287(9) 0.0235(8) -0.0023(7) 0.0051(7) -0.0074(8)
C16 0.0244(8) 0.0218(8) 0.0380(10) -0.0072(7) 0.0093(8) -0.0032(7)
C17 0.0172(7) 0.0184(7) 0.0363(9) 0.0014(7) -0.0009(7) -0.0017(6)
C18 0.0191(7) 0.0240(8) 0.0229(8) -0.0013(6) -0.0024(6) 0.0071(6)
C19 0.0209(8) 0.0239(8) 0.0190(7) -0.0038(6) -0.0030(6) 0.0022(6)
C20 0.0262(8) 0.0243(8) 0.0304(9) -0.0020(7) -0.0006(7) 0.0042(7)
C21 0.0325(9) 0.0265(9) 0.0319(9) -0.0014(7) 0.0010(8) -0.0030(7)
C22 0.0230(8) 0.0388(10) 0.0255(8) -0.0046(7) 0.0010(7) -0.0035(7)
C23 0.0221(8) 0.0345(9) 0.0232(8) -0.0028(7) -0.0022(7) 0.0058(7)
C24 0.0213(8) 0.0268(8) 0.0226(7) 0.0002(6) -0.0021(6) 0.0043(7)

loop_
_atom_type_symbol
_atom_type_description
_atom_type_scat_dispersion_real
_atom_type_scat_dispersion_imag
_atom_type_scat_source
C C 0.0181 0.0091 'International Tables Vol C Tables 4.2.6.8 and 6.1.1.4'
H H 0.0000 0.0000 'International Tables Vol C Tables 4.2.6.8 and 6.1.1.4'
N N 0.0311 0.0180 'International Tables Vol C Tables 4.2.6.8 and 6.1.1.4'
O O 0.0492 0.0322 'International Tables Vol C Tables 4.2.6.8 and 6.1.1.4'

loop_
_geom_angle_atom_site_label_1
_geom_angle_atom_site_label_2
_geom_angle_atom_site_label_3
_geom_angle
_geom_angle_site_symmetry_1
_geom_angle_site_symmetry_3
_geom_angle_publ_flag
C1 O1 C3 109.20(12) . . ?
C7 O3 C10 117.73(13) . . ?
C1 N1 C11 121.93(14) . . ?
C1 N1 C2 112.73(14) . . ?
C11 N1 C2 122.75(13) . . ?
O2 C1 N1 129.72(17) . . ?
O2 C1 O1 121.63(15) . . ?
N1 C1 O1 108.64(13) . . ?
N1 C2 C4 113.24(13) . . ?
N1 C2 C3 99.81(13) . . ?
C4 C2 C3 115.33(13) . . ?
N1 C2 H2 109.3 . . ?
C4 C2 H2 109.3 . . ?
C3 C2 H2 109.3 . . ?
C18 C3 O1 123.90(15) . . ?
C18 C3 C2 127.62(15) . . ?
O1 C3 C2 108.47(14) . . ?
C5 C4 C9 118.78(14) . . ?
C5 C4 C2 120.32(13) . . ?
C9 C4 C2 120.89(14) . . ?
C6 C5 C4 120.97(14) . . ?
C6 C5 H5 119.5 . . ?
C4 C5 H5 119.5 . . ?
C5 C6 C7 119.56(14) . . ?
C5 C6 H6 120.2 . . ?
C7 C6 H6 120.2 . . ?
O3 C7 C6 115.54(14) . . ?
O3 C7 C8 124.05(15) . . ?
C6 C7 C8 120.41(14) . . ?
C9 C8 C7 119.15(14) . . ?
C9 C8 H8 120.4 . . ?
C7 C8 H8 120.4 . . ?
C8 C9 C4 121.13(14) . . ?
C8 C9 H9 119.4 . . ?
C4 C9 H9 119.4 . . ?
O3 C10 H10A 109.5 . . ?
O3 C10 H10B 109.5 . . ?
H10A C10 H10B 109.5 . . ?
O3 C10 H10C 109.5 . . ?
H10A C10 H10C 109.5 . . ?
H10B C10 H10C 109.5 . . ?
N1 C11 C12 112.63(14) . . ?
N1 C11 H11A 109.1 . . ?
C12 C11 H11A 109.1 . . ?
N1 C11 H11B 109.1 . . ?
C12 C11 H11B 109.1 . . ?
H11A C11 H11B 107.8 . . ?
C17 C12 C13 118.72(15) . . ?
C17 C12 C11 122.34(15) . . ?
C13 C12 C11 118.94(15) . . ?
C14 C13 C12 120.49(16) . . ?
C14 C13 H13 119.8 . . ?
C12 C13 H13 119.8 . . ?
C13 C14 C15 120.40(16) . . ?
C13 C14 H14 119.8 . . ?
C15 C14 H14 119.8 . . ?
C16 C15 C14 119.42(16) . . ?
C16 C15 H15 120.3 . . ?
C14 C15 H15 120.3 . . ?
C15 C16 C17 120.31(16) . . ?
C15 C16 H16 119.8 . . ?
C17 C16 H16 119.8 . . ?
C12 C17 C16 120.63(16) . . ?
C12 C17 H17 119.7 . . ?
C16 C17 H17 119.7 . . ?
C3 C18 C19 130.17(15) . . ?
C3 C18 H18 114.9 . . ?
C19 C18 H18 114.9 . . ?
C20 C19 C24 117.88(15) . . ?
C20 C19 C18 117.73(15) . . ?
C24 C19 C18 124.39(15) . . ?
C21 C20 C19 121.51(16) . . ?
C21 C20 H20 119.2 . . ?
C19 C20 H20 119.2 . . ?
C20 C21 C22 120.09(17) . . ?
C20 C21 H21 120.0 . . ?
C22 C21 H21 120.0 . . ?
C21 C22 C23 119.21(16) . . ?
C21 C22 H22 120.4 . . ?
C23 C22 H22 120.4 . . ?
C22 C23 C24 121.11(16) . . ?
C22 C23 H23 119.4 . . ?
C24 C23 H23 119.4 . . ?
C23 C24 C19 120.19(16) . . ?
C23 C24 H24 119.9 . . ?
C19 C24 H24 119.9 . . ?

loop_
_geom_bond_atom_site_label_1
_geom_bond_atom_site_label_2
_geom_bond_distance
_geom_bond_site_symmetry_2
_geom_bond_publ_flag
O1 C1 1.388(2) . ?
O1 C3 1.3933(19) . ?
O2 C1 1.204(2) . ?
O3 C7 1.3667(19) . ?
O3 C10 1.429(2) . ?
N1 C1 1.346(2) . ?
N1 C11 1.460(2) . ?
N1 C2 1.461(2) . ?
C2 C4 1.513(2) . ?
C2 C3 1.515(2) . ?
C2 H2 1.0000 . ?
C3 C18 1.325(2) . ?
C4 C5 1.390(2) . ?
C4 C9 1.393(2) . ?
C5 C6 1.387(2) . ?
C5 H5 0.9500 . ?
C6 C7 1.392(2) . ?
C6 H6 0.9500 . ?
C7 C8 1.393(2) . ?
C8 C9 1.391(2) . ?
C8 H8 0.9500 . ?
C9 H9 0.9500 . ?
C10 H10A 0.9800 . ?
C10 H10B 0.9800 . ?
C10 H10C 0.9800 . ?
C11 C12 1.514(2) . ?
C11 H11A 0.9900 . ?
C11 H11B 0.9900 . ?
C12 C17 1.385(2) . ?
C12 C13 1.398(2) . ?
C13 C14 1.383(2) . ?
C13 H13 0.9500 . ?
C14 C15 1.388(3) . ?
C14 H14 0.9500 . ?
C15 C16 1.382(3) . ?
C15 H15 0.9500 . ?
C16 C17 1.391(3) . ?
C16 H16 0.9500 . ?
C17 H17 0.9500 . ?
C18 C19 1.467(2) . ?
C18 H18 0.9500 . ?
C19 C20 1.401(2) . ?
C19 C24 1.403(2) . ?
C20 C21 1.384(3) . ?
C20 H20 0.9500 . ?
C21 C22 1.385(3) . ?
C21 H21 0.9500 . ?
C22 C23 1.387(3) . ?
C22 H22 0.9500 . ?
C23 C24 1.388(2) . ?
C23 H23 0.9500 . ?
C24 H24 0.9500 . ?
